data_2019635
loop_
_publ_author_name
'Brennessel, William W.'
'Ellis, John E.'

_publ_section_title
;
 Homoleptic 2,2'-bipyridine metalates(--I) of iron and cobalt, one
 cocrystallized with an anthracene radical anion and the other with
 neutral anthracene
;
_journal_coeditor_code OV3050
_journal_issue 8
_journal_name_full 'Acta Crystallographica Section C'
_journal_page_first 828
_journal_page_last 832
_journal_paper_doi 10.1107/S2053229614017070
_journal_volume 70
_journal_year 2014
_chemical_formula_iupac '[K(C18 H36 N2 O6)2] [Fe (C10 H8 N2)3] (C14 H10)'
_chemical_formula_moiety '2(C18 H36 K N2 O6 +), C30 H24 Fe N6 -, C14 H10 -'
_chemical_formula_sum 'C80 H106 Fe K2 N10 O12'
_chemical_formula_weight 1533.79
_chemical_name_common 2249
_chemical_name_systematic
;
Bis[([2.2.2]cryptand)potassium(I)] tris(2,2'-bipyridine)ferrate(--I)
anthrancene(--I)
;
_space_group_crystal_system monoclinic
_space_group_IT_number 15
_space_group_name_Hall '-C 2yc'
_space_group_name_H-M_alt 'C 1 2/c 1'
_symmetry_space_group_name_Hall '-C 2yc'
_symmetry_space_group_name_H-M 'C 1 2/c 1'
_atom_sites_solution_hydrogens geom
_audit_creation_method SHELXL-2014
_cell_angle_alpha 90
_cell_angle_beta 109.779(3)
_cell_angle_gamma 90
_cell_formula_units_Z 4
_cell_length_a 23.049(4)
_cell_length_b 17.067(3)
_cell_length_c 21.543(3)
_cell_measurement_reflns_used 2362
_cell_measurement_temperature 173(2)
_cell_measurement_theta_max 23.98
_cell_measurement_theta_min 2.24
_cell_volume 7975(2)
_computing_cell_refinement 'SAINT (Bruker, 2003)'
_computing_data_collection 'SMART (Bruker, 2003)'
_computing_data_reduction 'SAINT (Bruker, 2003)'
_computing_molecular_graphics 'SHELXTL (Sheldrick, 2008)'
_computing_publication_material 'SHELXTL (Sheldrick, 2008)'
_computing_structure_refinement 'SHELXL2014 (Sheldrick, 2014)'
_computing_structure_solution 'SIR97 (Altomare <i>et al.</i>, 1999)'
_diffrn_ambient_temperature 173(2)
_diffrn_measured_fraction_theta_full 0.998
_diffrn_measured_fraction_theta_max 0.997
_diffrn_measurement_device_type 'Siemens SMART CCD platform'
_diffrn_measurement_method '\w scans'
_diffrn_radiation_type MoK\a
_diffrn_radiation_wavelength 0.71073
_diffrn_reflns_av_R_equivalents 0.0849
_diffrn_reflns_limit_h_max 27
_diffrn_reflns_limit_h_min -27
_diffrn_reflns_limit_k_max 19
_diffrn_reflns_limit_k_min -20
_diffrn_reflns_limit_l_max 22
_diffrn_reflns_limit_l_min -25
_diffrn_reflns_number 22943
_diffrn_reflns_theta_full 25.030
_diffrn_reflns_theta_max 25.081
_diffrn_reflns_theta_min 1.518
_exptl_absorpt_coefficient_mu 0.359
_exptl_absorpt_correction_T_max 0.7452
_exptl_absorpt_correction_T_min 0.6374
_exptl_absorpt_correction_type multi-scan
_exptl_absorpt_process_details '(SADABS; Sheldrick, 2012)'
_exptl_crystal_colour purple--black
_exptl_crystal_density_diffrn 1.277
_exptl_crystal_description plate
_exptl_crystal_F_000 3264
_exptl_crystal_size_max 0.42
_exptl_crystal_size_mid 0.16
_exptl_crystal_size_min 0.06
_refine_diff_density_max 0.265
_refine_diff_density_min -0.386
_refine_ls_extinction_method none
_refine_ls_goodness_of_fit_ref 1.015
_refine_ls_hydrogen_treatment constr
_refine_ls_matrix_type full
_refine_ls_number_parameters 474
_refine_ls_number_reflns 7069
_refine_ls_number_restraints 0
_refine_ls_restrained_S_all 1.015
_refine_ls_R_factor_all 0.1135
_refine_ls_R_factor_gt 0.0569
_refine_ls_shift/su_max 0.000
_refine_ls_shift/su_mean 0.000
_refine_ls_structure_factor_coef Fsqd
_refine_ls_weighting_details 'w=1/[\s^2^(Fo^2^)+(0.0515P)^2^] where P=(Fo^2^+2Fc^2^)/3'
_refine_ls_weighting_scheme calc
_refine_ls_wR_factor_gt 0.1039
_refine_ls_wR_factor_ref 0.1219
_reflns_number_gt 4398
_reflns_number_total 7069
_reflns_threshold_expression I>2\s(I)
_cod_data_source_file ov3050sup1.cif
_cod_data_source_block 1
_cod_database_code 2019635
_cod_database_fobs_code 2019635
_shelx_space_group_comment
;
The symmetry employed for this shelxl refinement is uniquely defined
by the following loop, which should always be used as a source of
symmetry information in preference to the above space-group names.
They are only intended as comments.
;
_shelx_estimated_absorpt_t_min 0.864
_shelx_estimated_absorpt_t_max 0.979
_shelxl_version_number 2.014

loop_
_space_group_symop_operation_xyz
'x, y, z'
'-x, y, -z+1/2'
'x+1/2, y+1/2, z'
'-x+1/2, y+1/2, -z+1/2'
'-x, -y, -z'
'x, -y, z-1/2'
'-x+1/2, -y+1/2, -z'
'x+1/2, -y+1/2, z-1/2'

loop_
_atom_site_type_symbol
_atom_site_label
_atom_site_fract_x
_atom_site_fract_y
_atom_site_fract_z
_atom_site_U_iso_or_equiv
_atom_site_adp_type
_atom_site_calc_flag
_atom_site_occupancy
Fe Fe1 1.0000 0.16987(4) 0.2500 0.02605(18) Uani d 1
N N1 0.92863(11) 0.17628(14) 0.27964(12) 0.0275(6) Uani d 1
C C1 0.91594(15) 0.13244(19) 0.32483(16) 0.0361(8) Uani d 1
H H1A 0.9440 0.0918 0.3455 0.043 Uiso calc 1
C C2 0.86458(15) 0.1424(2) 0.34346(18) 0.0422(9) Uani d 1
H H2A 0.8581 0.1098 0.3763 0.051 Uiso calc 1
C C3 0.82232(15) 0.2012(2) 0.31311(18) 0.0424(9) Uani d 1
H H3A 0.7868 0.2098 0.3252 0.051 Uiso calc 1
C C4 0.83313(15) 0.2458(2) 0.26593(17) 0.0388(9) Uani d 1
H H4A 0.8048 0.2861 0.2451 0.047 Uiso calc 1
C C5 0.88563(14) 0.23362(18) 0.24719(15) 0.0299(8) Uani d 1
C C6 0.89978(14) 0.27405(18) 0.19592(16) 0.0308(8) Uani d 1
C C7 0.86230(16) 0.33191(19) 0.15364(17) 0.0378(8) Uani d 1
H H7A 0.8257 0.3494 0.1603 0.045 Uiso calc 1
C C8 0.87866(16) 0.36215(19) 0.10376(17) 0.0412(9) Uani d 1
H H8A 0.8531 0.4002 0.0752 0.049 Uiso calc 1
C C9 0.93308(16) 0.33759(19) 0.09411(17) 0.0405(9) Uani d 1
H H9A 0.9446 0.3578 0.0589 0.049 Uiso calc 1
C C10 0.96930(16) 0.28303(19) 0.13744(17) 0.0376(8) Uani d 1
H H10A 1.0068 0.2673 0.1318 0.045 Uiso calc 1
N N2 0.95456(11) 0.25081(14) 0.18723(13) 0.0287(6) Uani d 1
N N3 1.03880(11) 0.08287(14) 0.30923(12) 0.0256(6) Uani d 1
C C11 1.08056(14) 0.0868(2) 0.37030(16) 0.0341(8) Uani d 1
H H11A 1.0930 0.1374 0.3884 0.041 Uiso calc 1
C C12 1.10648(15) 0.0231(2) 0.40843(17) 0.0384(9) Uani d 1
H H12A 1.1358 0.0297 0.4514 0.046 Uiso calc 1
C C13 1.08847(15) -0.0525(2) 0.38227(17) 0.0393(9) Uani d 1
H H13A 1.1053 -0.0979 0.4074 0.047 Uiso calc 1
C C14 1.04672(15) -0.05885(19) 0.32081(17) 0.0372(8) Uani d 1
H H14A 1.0339 -0.1094 0.3030 0.045 Uiso calc 1
C C15 1.02156(13) 0.00845(17) 0.28234(15) 0.0287(7) Uani d 1
K K1 0.62197(3) 0.19561(4) 0.16333(3) 0.03210(19) Uani d 1
N N4 0.61166(13) 0.35212(16) 0.09583(14) 0.0394(7) Uani d 1
C C16 0.59914(17) 0.4128(2) 0.13814(18) 0.0482(10) Uani d 1
H H16A 0.5557 0.4081 0.1360 0.058 Uiso calc 1
H H16B 0.6041 0.4650 0.1204 0.058 Uiso calc 1
C C17 0.64032(17) 0.40845(19) 0.20933(18) 0.0466(10) Uani d 1
H H17A 0.6840 0.4126 0.2124 0.056 Uiso calc 1
H H17B 0.6310 0.4524 0.2344 0.056 Uiso calc 1
O O1 0.63013(10) 0.33560(12) 0.23651(11) 0.0381(6) Uani d 1
C C18 0.66935(15) 0.3273(2) 0.30374(16) 0.0391(9) Uani d 1
H H18A 0.6678 0.3754 0.3288 0.047 Uiso calc 1
H H18B 0.7125 0.3189 0.3059 0.047 Uiso calc 1
C C19 0.64748(15) 0.25875(19) 0.33271(16) 0.0384(9) Uani d 1
H H19A 0.6707 0.2555 0.3806 0.046 Uiso calc 1
H H19B 0.6032 0.2649 0.3266 0.046 Uiso calc 1
O O2 0.65670(10) 0.18887(12) 0.30062(11) 0.0362(6) Uani d 1
C C20 0.63833(16) 0.12081(19) 0.32766(17) 0.0402(9) Uani d 1
H H20A 0.5929 0.1195 0.3153 0.048 Uiso calc 1
H H20B 0.6565 0.1218 0.3764 0.048 Uiso calc 1
C C21 0.66043(17) 0.0492(2) 0.30083(17) 0.0450(10) Uani d 1
H H21A 0.7054 0.0537 0.3102 0.054 Uiso calc 1
H H21B 0.6532 0.0022 0.3242 0.054 Uiso calc 1
C C22 0.67077(16) 0.3681(2) 0.08556(18) 0.0476(10) Uani d 1
H H22A 0.7017 0.3837 0.1282 0.057 Uiso calc 1
H H22B 0.6651 0.4129 0.0549 0.057 Uiso calc 1
C C23 0.69555(17) 0.2993(2) 0.05817(19) 0.0537(11) Uani d 1
H H23A 0.6640 0.2805 0.0171 0.064 Uiso calc 1
H H23B 0.7324 0.3155 0.0476 0.064 Uiso calc 1
O O3 0.71137(10) 0.23837(14) 0.10594(11) 0.0427(6) Uani d 1
C C24 0.73919(17) 0.1734(2) 0.0846(2) 0.0532(11) Uani d 1
H H24A 0.7755 0.1918 0.0740 0.064 Uiso calc 1
H H24B 0.7093 0.1506 0.0441 0.064 Uiso calc 1
C C25 0.75859(16) 0.1128(2) 0.1364(2) 0.0498(10) Uani d 1
H H25A 0.7795 0.0694 0.1218 0.060 Uiso calc 1
H H25B 0.7880 0.1354 0.1772 0.060 Uiso calc 1
O O4 0.70528(10) 0.08346(13) 0.14907(12) 0.0416(6) Uani d 1
C C26 0.72256(18) 0.0212(2) 0.1955(2) 0.0558(11) Uani d 1
H H26A 0.7495 0.0415 0.2387 0.067 Uiso calc 1
H H26B 0.7459 -0.0188 0.1804 0.067 Uiso calc 1
C C27 0.66597(18) -0.0151(2) 0.20269(19) 0.0537(11) Uani d 1
H H27A 0.6393 -0.0342 0.1589 0.064 Uiso calc 1
H H27B 0.6785 -0.0611 0.2322 0.064 Uiso calc 1
C C28 0.56087(16) 0.3497(2) 0.03156(18) 0.0497(10) Uani d 1
H H28A 0.5747 0.3201 -0.0004 0.060 Uiso calc 1
H H28B 0.5514 0.4038 0.0147 0.060 Uiso calc 1
C C29 0.50279(16) 0.3123(2) 0.03556(19) 0.0504(10) Uani d 1
H H29A 0.4891 0.3403 0.0685 0.060 Uiso calc 1
H H29B 0.4695 0.3158 -0.0078 0.060 Uiso calc 1
O O5 0.51514(9) 0.23242(14) 0.05423(11) 0.0426(6) Uani d 1
C C30 0.46067(17) 0.1937(2) 0.0546(2) 0.0624(12) Uani d 1
H H30A 0.4274 0.2016 0.0118 0.075 Uiso calc 1
H H30B 0.4469 0.2159 0.0898 0.075 Uiso calc 1
C C31 0.47343(17) 0.1081(2) 0.0665(2) 0.0614(12) Uani d 1
H H31A 0.4345 0.0798 0.0612 0.074 Uiso calc 1
H H31B 0.4910 0.0869 0.0339 0.074 Uiso calc 1
O O6 0.51560(10) 0.09638(13) 0.13119(12) 0.0472(7) Uani d 1
C C32 0.52559(18) 0.0151(2) 0.1464(2) 0.0559(11) Uani d 1
H H32A 0.5445 -0.0097 0.1163 0.067 Uiso calc 1
H H32B 0.4857 -0.0111 0.1402 0.067 Uiso calc 1
C C33 0.56759(17) 0.0055(2) 0.21678(18) 0.0517(10) Uani d 1
H H33A 0.5487 0.0316 0.2463 0.062 Uiso calc 1
H H33B 0.5714 -0.0510 0.2279 0.062 Uiso calc 1
N N5 0.62967(13) 0.03816(16) 0.22926(14) 0.0413(7) Uani d 1
C C34 0.68827(14) 0.1248(2) 0.53918(16) 0.0362(8) Uani d 1
H H34A 0.6608 0.1356 0.5625 0.043 Uiso calc 1
C C35 0.69764(15) 0.0479(2) 0.52524(18) 0.0420(9) Uani d 1
H H35A 0.6762 0.0068 0.5379 0.050 Uiso calc 1
C C36 0.73900(15) 0.0310(2) 0.49221(17) 0.0414(9) Uani d 1
H H36A 0.7452 -0.0217 0.4819 0.050 Uiso calc 1
C C37 0.77079(14) 0.09053(18) 0.47444(16) 0.0346(8) Uani d 1
H H37A 0.7994 0.0777 0.4530 0.041 Uiso calc 1
C C38 0.76186(13) 0.17007(19) 0.48726(15) 0.0301(7) Uani d 1
C C39 0.79295(13) 0.23219(18) 0.46928(15) 0.0305(8) Uani d 1
H H39A 0.8227 0.2202 0.4491 0.037 Uiso calc 1
C C40 0.78204(13) 0.31163(18) 0.47990(15) 0.0285(7) Uani d 1

loop_
_atom_site_aniso_label
_atom_site_aniso_U_11
_atom_site_aniso_U_22
_atom_site_aniso_U_33
_atom_site_aniso_U_12
_atom_site_aniso_U_13
_atom_site_aniso_U_23
Fe1 0.0223(3) 0.0244(4) 0.0320(4) 0.000 0.0099(3) 0.000
N1 0.0262(14) 0.0241(15) 0.0332(15) 0.0015(12) 0.0116(12) 0.0017(12)
C1 0.037(2) 0.0302(19) 0.044(2) 0.0042(15) 0.0175(17) 0.0025(17)
C2 0.041(2) 0.043(2) 0.052(2) 0.0015(17) 0.0284(19) 0.0028(18)
C3 0.034(2) 0.052(2) 0.049(2) 0.0055(18) 0.0234(18) -0.005(2)
C4 0.0317(19) 0.037(2) 0.046(2) 0.0071(16) 0.0111(17) -0.0081(18)
C5 0.0279(18) 0.0292(19) 0.0315(19) 0.0020(15) 0.0086(15) -0.0032(15)
C6 0.0317(18) 0.0244(18) 0.0324(19) 0.0020(14) 0.0058(16) -0.0084(15)
C7 0.038(2) 0.0318(19) 0.039(2) 0.0078(17) 0.0071(17) -0.0017(17)
C8 0.045(2) 0.030(2) 0.038(2) 0.0065(17) 0.0004(18) 0.0030(17)
C9 0.052(2) 0.0299(19) 0.038(2) -0.0054(18) 0.0131(18) 0.0062(17)
C10 0.039(2) 0.035(2) 0.041(2) -0.0055(16) 0.0166(18) -0.0003(18)
N2 0.0271(14) 0.0225(14) 0.0355(16) 0.0007(12) 0.0093(13) -0.0003(12)
N3 0.0203(13) 0.0270(15) 0.0297(16) 0.0027(11) 0.0086(12) -0.0012(12)
C11 0.0305(19) 0.036(2) 0.035(2) 0.0019(16) 0.0110(17) -0.0052(16)
C12 0.0335(19) 0.046(2) 0.031(2) 0.0083(17) 0.0053(16) -0.0021(17)
C13 0.039(2) 0.042(2) 0.036(2) 0.0118(17) 0.0113(18) 0.0075(17)
C14 0.042(2) 0.0253(19) 0.043(2) 0.0049(15) 0.0126(18) 0.0011(16)
C15 0.0275(18) 0.0259(18) 0.0351(18) 0.0030(14) 0.0136(14) 0.0007(15)
K1 0.0299(4) 0.0327(4) 0.0340(4) -0.0013(3) 0.0113(3) -0.0015(3)
N4 0.0429(17) 0.0379(18) 0.0377(17) -0.0051(14) 0.0140(15) 0.0075(14)
C16 0.054(2) 0.034(2) 0.055(3) -0.0016(18) 0.018(2) 0.0121(19)
C17 0.061(3) 0.031(2) 0.050(3) -0.0123(18) 0.022(2) -0.0044(18)
O1 0.0413(14) 0.0304(13) 0.0378(14) -0.0031(11) 0.0072(11) -0.0001(11)
C18 0.0331(19) 0.040(2) 0.041(2) 0.0035(16) 0.0080(17) -0.0089(18)
C19 0.037(2) 0.042(2) 0.032(2) 0.0061(17) 0.0064(16) -0.0046(17)
O2 0.0427(14) 0.0311(13) 0.0367(14) 0.0031(10) 0.0158(11) 0.0005(11)
C20 0.041(2) 0.043(2) 0.035(2) 0.0011(18) 0.0117(17) 0.0061(18)
C21 0.055(2) 0.035(2) 0.041(2) 0.0043(18) 0.012(2) 0.0048(18)
C22 0.050(2) 0.052(2) 0.043(2) -0.0163(19) 0.0172(19) 0.0092(19)
C23 0.043(2) 0.079(3) 0.044(2) -0.019(2) 0.022(2) 0.000(2)
O3 0.0427(14) 0.0531(16) 0.0388(14) -0.0025(12) 0.0221(12) -0.0014(13)
C24 0.044(2) 0.072(3) 0.055(3) -0.014(2) 0.031(2) -0.025(2)
C25 0.034(2) 0.059(3) 0.058(3) -0.0026(19) 0.017(2) -0.023(2)
O4 0.0344(14) 0.0445(15) 0.0473(15) 0.0062(11) 0.0155(12) -0.0059(12)
C26 0.054(3) 0.057(3) 0.054(3) 0.028(2) 0.015(2) -0.002(2)
C27 0.071(3) 0.031(2) 0.056(3) 0.007(2) 0.017(2) -0.0034(19)
C28 0.050(2) 0.049(2) 0.043(2) -0.0008(19) 0.0074(19) 0.0137(19)
C29 0.039(2) 0.051(3) 0.052(2) 0.0021(18) 0.0030(19) 0.010(2)
O5 0.0295(13) 0.0450(15) 0.0489(15) -0.0031(11) 0.0075(11) 0.0040(12)
C30 0.031(2) 0.063(3) 0.076(3) -0.008(2) -0.003(2) 0.010(2)
C31 0.044(2) 0.058(3) 0.065(3) -0.021(2) -0.004(2) 0.005(2)
O6 0.0393(14) 0.0421(15) 0.0501(17) -0.0111(12) 0.0021(13) 0.0006(12)
C32 0.054(3) 0.042(2) 0.064(3) -0.0148(19) 0.010(2) 0.000(2)
C33 0.057(3) 0.038(2) 0.058(3) -0.0153(19) 0.017(2) 0.005(2)
N5 0.0468(18) 0.0312(16) 0.0440(19) -0.0014(14) 0.0131(15) -0.0018(14)
C34 0.0230(18) 0.044(2) 0.039(2) 0.0001(16) 0.0067(16) 0.0086(18)
C35 0.033(2) 0.029(2) 0.056(2) -0.0039(16) 0.0038(19) 0.0148(18)
C36 0.036(2) 0.029(2) 0.049(2) 0.0069(16) 0.0022(18) -0.0010(17)
C37 0.0312(19) 0.031(2) 0.039(2) 0.0040(15) 0.0085(16) -0.0006(16)
C38 0.0241(17) 0.0350(19) 0.0259(18) 0.0010(15) 0.0015(14) 0.0037(15)
C39 0.0252(17) 0.037(2) 0.0305(19) 0.0028(15) 0.0107(15) 0.0002(15)
C40 0.0215(16) 0.0313(19) 0.0266(18) 0.0010(14) 0.0004(14) 0.0051(14)

loop_
_atom_type_symbol
_atom_type_description
_atom_type_scat_dispersion_real
_atom_type_scat_dispersion_imag
_atom_type_scat_source
C C 0.0033 0.0016 'International Tables Vol C Tables 4.2.6.8 and 6.1.1.4'
H H 0.0000 0.0000 'International Tables Vol C Tables 4.2.6.8 and 6.1.1.4'
N N 0.0061 0.0033 'International Tables Vol C Tables 4.2.6.8 and 6.1.1.4'
O O 0.0106 0.0060 'International Tables Vol C Tables 4.2.6.8 and 6.1.1.4'
K K 0.2009 0.2494 'International Tables Vol C Tables 4.2.6.8 and 6.1.1.4'
Fe Fe 0.3463 0.8444 'International Tables Vol C Tables 4.2.6.8 and 6.1.1.4'

loop_
_geom_angle_atom_site_label_1
_geom_angle_atom_site_label_2
_geom_angle_atom_site_label_3
_geom_angle_site_symmetry_1
_geom_angle_site_symmetry_3
_geom_angle
N1 Fe1 N1 . 2_755 173.60(14)
N1 Fe1 N3 . 2_755 90.34(10)
N1 Fe1 N3 2_755 2_755 94.49(10)
N1 Fe1 N3 . . 94.49(10)
N1 Fe1 N3 2_755 . 90.35(10)
N3 Fe1 N3 2_755 . 81.82(15)
N1 Fe1 N2 . 2_755 92.71(10)
N1 Fe1 N2 2_755 2_755 82.79(10)
N3 Fe1 N2 2_755 2_755 174.78(10)
N3 Fe1 N2 . 2_755 93.71(10)
N1 Fe1 N2 . . 82.79(10)
N1 Fe1 N2 2_755 . 92.71(10)
N3 Fe1 N2 2_755 . 93.71(10)
N3 Fe1 N2 . . 174.78(10)
N2 Fe1 N2 2_755 . 90.87(14)
C1 N1 C5 . . 117.6(3)
C1 N1 Fe1 . . 128.4(2)
C5 N1 Fe1 . . 114.0(2)
N1 C1 C2 . . 124.2(3)
N1 C1 H1A . . 117.9
C2 C1 H1A . . 117.9
C1 C2 C3 . . 118.8(3)
C1 C2 H2A . . 120.6
C3 C2 H2A . . 120.6
C4 C3 C2 . . 118.5(3)
C4 C3 H3A . . 120.7
C2 C3 H3A . . 120.7
C3 C4 C5 . . 121.5(3)
C3 C4 H4A . . 119.3
C5 C4 H4A . . 119.3
N1 C5 C4 . . 119.3(3)
N1 C5 C6 . . 114.5(3)
C4 C5 C6 . . 126.1(3)
N2 C6 C7 . . 119.6(3)
N2 C6 C5 . . 114.8(3)
C7 C6 C5 . . 125.6(3)
C8 C7 C6 . . 120.1(3)
C8 C7 H7A . . 120.0
C6 C7 H7A . . 120.0
C7 C8 C9 . . 120.4(3)
C7 C8 H8A . . 119.8
C9 C8 H8A . . 119.8
C10 C9 C8 . . 117.9(3)
C10 C9 H9A . . 121.1
C8 C9 H9A . . 121.1
N2 C10 C9 . . 123.7(3)
N2 C10 H10A . . 118.1
C9 C10 H10A . . 118.1
C10 N2 C6 . . 118.3(3)
C10 N2 Fe1 . . 127.9(2)
C6 N2 Fe1 . . 113.7(2)
C11 N3 C15 . . 117.5(3)
C11 N3 Fe1 . . 128.0(2)
C15 N3 Fe1 . . 114.50(19)
N3 C11 C12 . . 124.7(3)
N3 C11 H11A . . 117.7
C12 C11 H11A . . 117.7
C11 C12 C13 . . 118.4(3)
C11 C12 H12A . . 120.8
C13 C12 H12A . . 120.8
C14 C13 C12 . . 118.6(3)
C14 C13 H13A . . 120.7
C12 C13 H13A . . 120.7
C13 C14 C15 . . 121.4(3)
C13 C14 H14A . . 119.3
C15 C14 H14A . . 119.3
N3 C15 C15 . 2_755 114.58(16)
N3 C15 C14 . . 119.4(3)
C15 C15 C14 2_755 . 126.03(19)
O2 K1 O4 . . 97.27(7)
O2 K1 O1 . . 60.28(6)
O4 K1 O1 . . 135.92(7)
O2 K1 O3 . . 118.85(7)
O4 K1 O3 . . 60.09(7)
O1 K1 O3 . . 96.00(7)
O2 K1 O5 . . 138.00(7)
O4 K1 O5 . . 119.67(7)
O1 K1 O5 . . 98.61(7)
O3 K1 O5 . . 97.86(7)
O2 K1 O6 . . 98.44(7)
O4 K1 O6 . . 97.58(7)
O1 K1 O6 . . 121.54(7)
O3 K1 O6 . . 137.37(7)
O5 K1 O6 . . 59.96(7)
O2 K1 N4 . . 119.69(7)
O4 K1 N4 . . 119.88(8)
O1 K1 N4 . . 60.02(7)
O3 K1 N4 . . 60.74(7)
O5 K1 N4 . . 59.97(7)
O6 K1 N4 . . 119.09(7)
O2 K1 N5 . . 60.96(7)
O4 K1 N5 . . 60.63(8)
O1 K1 N5 . . 120.46(8)
O3 K1 N5 . . 119.95(8)
O5 K1 N5 . . 118.89(7)
O6 K1 N5 . . 59.77(7)
N4 K1 N5 . . 178.86(8)
C16 N4 C22 . . 110.3(3)
C16 N4 C28 . . 109.9(3)
C22 N4 C28 . . 110.0(3)
C16 N4 K1 . . 108.99(19)
C22 N4 K1 . . 108.1(2)
C28 N4 K1 . . 109.57(19)
N4 C16 C17 . . 114.0(3)
N4 C16 H16A . . 108.7
C17 C16 H16A . . 108.7
N4 C16 H16B . . 108.7
C17 C16 H16B . . 108.7
H16A C16 H16B . . 107.6
O1 C17 C16 . . 109.0(3)
O1 C17 H17A . . 109.9
C16 C17 H17A . . 109.9
O1 C17 H17B . . 109.9
C16 C17 H17B . . 109.9
H17A C17 H17B . . 108.3
C17 O1 C18 . . 111.5(2)
C17 O1 K1 . . 119.70(19)
C18 O1 K1 . . 112.31(17)
O1 C18 C19 . . 108.3(3)
O1 C18 H18A . . 110.0
C19 C18 H18A . . 110.0
O1 C18 H18B . . 110.0
C19 C18 H18B . . 110.0
H18A C18 H18B . . 108.4
O2 C19 C18 . . 109.0(3)
O2 C19 H19A . . 109.9
C18 C19 H19A . . 109.9
O2 C19 H19B . . 109.9
C18 C19 H19B . . 109.9
H19A C19 H19B . . 108.3
C20 O2 C19 . . 111.6(2)
C20 O2 K1 . . 116.60(18)
C19 O2 K1 . . 116.19(17)
O2 C20 C21 . . 108.5(3)
O2 C20 H20A . . 110.0
C21 C20 H20A . . 110.0
O2 C20 H20B . . 110.0
C21 C20 H20B . . 110.0
H20A C20 H20B . . 108.4
N5 C21 C20 . . 113.4(3)
N5 C21 H21A . . 108.9
C20 C21 H21A . . 108.9
N5 C21 H21B . . 108.9
C20 C21 H21B . . 108.9
H21A C21 H21B . . 107.7
N4 C22 C23 . . 113.9(3)
N4 C22 H22A . . 108.8
C23 C22 H22A . . 108.8
N4 C22 H22B . . 108.8
C23 C22 H22B . . 108.8
H22A C22 H22B . . 107.7
O3 C23 C22 . . 108.9(3)
O3 C23 H23A . . 109.9
C22 C23 H23A . . 109.9
O3 C23 H23B . . 109.9
C22 C23 H23B . . 109.9
H23A C23 H23B . . 108.3
C23 O3 C24 . . 111.6(3)
C23 O3 K1 . . 117.26(19)
C24 O3 K1 . . 114.3(2)
O3 C24 C25 . . 110.8(3)
O3 C24 H24A . . 109.5
C25 C24 H24A . . 109.5
O3 C24 H24B . . 109.5
C25 C24 H24B . . 109.5
H24A C24 H24B . . 108.1
O4 C25 C24 . . 109.2(3)
O4 C25 H25A . . 109.8
C24 C25 H25A . . 109.8
O4 C25 H25B . . 109.8
C24 C25 H25B . . 109.8
H25A C25 H25B . . 108.3
C26 O4 C25 . . 109.9(3)
C26 O4 K1 . . 118.24(19)
C25 O4 K1 . . 116.4(2)
O4 C26 C27 . . 109.6(3)
O4 C26 H26A . . 109.7
C27 C26 H26A . . 109.7
O4 C26 H26B . . 109.7
C27 C26 H26B . . 109.7
H26A C26 H26B . . 108.2
N5 C27 C26 . . 114.4(3)
N5 C27 H27A . . 108.7
C26 C27 H27A . . 108.7
N5 C27 H27B . . 108.7
C26 C27 H27B . . 108.7
H27A C27 H27B . . 107.6
N4 C28 C29 . . 113.2(3)
N4 C28 H28A . . 108.9
C29 C28 H28A . . 108.9
N4 C28 H28B . . 108.9
C29 C28 H28B . . 108.9
H28A C28 H28B . . 107.8
O5 C29 C28 . . 108.9(3)
O5 C29 H29A . . 109.9
C28 C29 H29A . . 109.9
O5 C29 H29B . . 109.9
C28 C29 H29B . . 109.9
H29A C29 H29B . . 108.3
C30 O5 C29 . . 110.8(3)
C30 O5 K1 . . 114.3(2)
C29 O5 K1 . . 118.71(19)
O5 C30 C31 . . 109.4(3)
O5 C30 H30A . . 109.8
C31 C30 H30A . . 109.8
O5 C30 H30B . . 109.8
C31 C30 H30B . . 109.8
H30A C30 H30B . . 108.2
O6 C31 C30 . . 109.6(3)
O6 C31 H31A . . 109.8
C30 C31 H31A . . 109.8
O6 C31 H31B . . 109.8
C30 C31 H31B . . 109.8
H31A C31 H31B . . 108.2
C31 O6 C32 . . 111.5(3)
C31 O6 K1 . . 113.6(2)
C32 O6 K1 . . 117.4(2)
O6 C32 C33 . . 109.6(3)
O6 C32 H32A . . 109.7
C33 C32 H32A . . 109.7
O6 C32 H32B . . 109.7
C33 C32 H32B . . 109.7
H32A C32 H32B . . 108.2
N5 C33 C32 . . 113.3(3)
N5 C33 H33A . . 108.9
C32 C33 H33A . . 108.9
N5 C33 H33B . . 108.9
C32 C33 H33B . . 108.9
H33A C33 H33B . . 107.7
C33 N5 C21 . . 109.4(3)
C33 N5 C27 . . 109.8(3)
C21 N5 C27 . . 110.4(3)
C33 N5 K1 . . 110.6(2)
C21 N5 K1 . . 108.03(19)
C27 N5 K1 . . 108.5(2)
C35 C34 C40 . 7_656 122.6(3)
C35 C34 H34A . . 118.7
C40 C34 H34A 7_656 . 118.7
C34 C35 C36 . . 119.4(3)
C34 C35 H35A . . 120.3
C36 C35 H35A . . 120.3
C37 C36 C35 . . 120.5(3)
C37 C36 H36A . . 119.8
C35 C36 H36A . . 119.8
C36 C37 C38 . . 121.7(3)
C36 C37 H37A . . 119.1
C38 C37 H37A . . 119.1
C39 C38 C37 . . 123.3(3)
C39 C38 C40 . 7_656 118.5(3)
C37 C38 C40 . 7_656 118.3(3)
C38 C39 C40 . . 123.0(3)
C38 C39 H39A . . 118.5
C40 C39 H39A . . 118.5
C39 C40 C34 . 7_656 124.0(3)
C39 C40 C38 . 7_656 118.5(3)
C34 C40 C38 7_656 7_656 117.5(3)

loop_
_geom_bond_atom_site_label_1
_geom_bond_atom_site_label_2
_geom_bond_site_symmetry_2
_geom_bond_distance
_geom_bond_publ_flag
Fe1 N1 . 1.959(2) y
Fe1 N1 2_755 1.959(2) ?
Fe1 N3 2_755 1.965(2) ?
Fe1 N3 . 1.965(2) y
Fe1 N2 2_755 1.969(2) ?
Fe1 N2 . 1.969(2) y
N1 C1 . 1.336(4) ?
N1 C5 . 1.400(4) ?
C1 C2 . 1.383(4) ?
C1 H1A . 0.9500 ?
C2 C3 . 1.398(5) ?
C2 H2A . 0.9500 ?
C3 C4 . 1.359(5) ?
C3 H3A . 0.9500 ?
C4 C5 . 1.415(4) ?
C4 H4A . 0.9500 ?
C5 C6 . 1.431(4) y
C6 N2 . 1.395(4) ?
C6 C7 . 1.421(4) ?
C7 C8 . 1.356(5) ?
C7 H7A . 0.9500 ?
C8 C9 . 1.403(5) ?
C8 H8A . 0.9500 ?
C9 C10 . 1.381(4) ?
C9 H9A . 0.9500 ?
C10 N2 . 1.347(4) ?
C10 H10A . 0.9500 ?
N3 C11 . 1.344(4) ?
N3 C15 . 1.397(4) ?
C11 C12 . 1.372(4) ?
C11 H11A . 0.9500 ?
C12 C13 . 1.414(5) ?
C12 H12A . 0.9500 ?
C13 C14 . 1.352(4) ?
C13 H13A . 0.9500 ?
C14 C15 . 1.420(4) ?
C14 H14A . 0.9500 ?
C15 C15 2_755 1.411(6) y
K1 O2 . 2.793(2) ?
K1 O4 . 2.801(2) ?
K1 O1 . 2.833(2) ?
K1 O3 . 2.834(2) ?
K1 O5 . 2.840(2) ?
K1 O6 . 2.865(2) ?
K1 N4 . 3.012(3) ?
K1 N5 . 3.016(3) ?
N4 C16 . 1.472(4) ?
N4 C22 . 1.478(4) ?
N4 C28 . 1.481(4) ?
C16 C17 . 1.508(5) ?
C16 H16A . 0.9900 ?
C16 H16B . 0.9900 ?
C17 O1 . 1.427(4) ?
C17 H17A . 0.9900 ?
C17 H17B . 0.9900 ?
O1 C18 . 1.431(4) ?
C18 C19 . 1.491(4) ?
C18 H18A . 0.9900 ?
C18 H18B . 0.9900 ?
C19 O2 . 1.430(4) ?
C19 H19A . 0.9900 ?
C19 H19B . 0.9900 ?
O2 C20 . 1.426(4) ?
C20 C21 . 1.512(4) ?
C20 H20A . 0.9900 ?
C20 H20B . 0.9900 ?
C21 N5 . 1.475(4) ?
C21 H21A . 0.9900 ?
C21 H21B . 0.9900 ?
C22 C23 . 1.510(5) ?
C22 H22A . 0.9900 ?
C22 H22B . 0.9900 ?
C23 O3 . 1.422(4) ?
C23 H23A . 0.9900 ?
C23 H23B . 0.9900 ?
O3 C24 . 1.432(4) ?
C24 C25 . 1.475(5) ?
C24 H24A . 0.9900 ?
C24 H24B . 0.9900 ?
C25 O4 . 1.436(4) ?
C25 H25A . 0.9900 ?
C25 H25B . 0.9900 ?
O4 C26 . 1.421(4) ?
C26 C27 . 1.499(5) ?
C26 H26A . 0.9900 ?
C26 H26B . 0.9900 ?
C27 N5 . 1.476(4) ?
C27 H27A . 0.9900 ?
C27 H27B . 0.9900 ?
C28 C29 . 1.511(5) ?
C28 H28A . 0.9900 ?
C28 H28B . 0.9900 ?
C29 O5 . 1.423(4) ?
C29 H29A . 0.9900 ?
C29 H29B . 0.9900 ?
O5 C30 . 1.422(4) ?
C30 C31 . 1.495(5) ?
C30 H30A . 0.9900 ?
C30 H30B . 0.9900 ?
C31 O6 . 1.417(4) ?
C31 H31A . 0.9900 ?
C31 H31B . 0.9900 ?
O6 C32 . 1.426(4) ?
C32 C33 . 1.507(5) ?
C32 H32A . 0.9900 ?
C32 H32B . 0.9900 ?
C33 N5 . 1.473(4) ?
C33 H33A . 0.9900 ?
C33 H33B . 0.9900 ?
C34 C35 . 1.380(5) ?
C34 C40 7_656 1.415(4) y
C34 H34A . 0.9500 ?
C35 C36 . 1.399(5) y
C35 H35A . 0.9500 ?
C36 C37 . 1.380(4) y
C36 H36A . 0.9500 ?
C37 C38 . 1.414(4) y
C37 H37A . 0.9500 ?
C38 C39 . 1.406(4) y
C38 C40 7_656 1.451(4) y
C39 C40 . 1.412(4) y
C39 H39A . 0.9500 ?
C40 C34 7_656 1.415(4) y
C40 C38 7_656 1.451(4) ?

loop_
_geom_torsion_atom_site_label_1
_geom_torsion_atom_site_label_2
_geom_torsion_atom_site_label_3
_geom_torsion_atom_site_label_4
_geom_torsion_site_symmetry_1
_geom_torsion_site_symmetry_4
_geom_torsion
C5 N1 C1 C2 . . -2.9(5)
Fe1 N1 C1 C2 . . 178.7(2)
N1 C1 C2 C3 . . 0.7(5)
C1 C2 C3 C4 . . 0.7(5)
C2 C3 C4 C5 . . 0.2(5)
C1 N1 C5 C4 . . 3.7(4)
Fe1 N1 C5 C4 . . -177.7(2)
C1 N1 C5 C6 . . -175.3(3)
Fe1 N1 C5 C6 . . 3.3(3)
C3 C4 C5 N1 . . -2.4(5)
C3 C4 C5 C6 . . 176.4(3)
N1 C5 C6 N2 . . -1.0(4)
C4 C5 C6 N2 . . -179.9(3)
N1 C5 C6 C7 . . 176.8(3)
C4 C5 C6 C7 . . -2.1(5)
N2 C6 C7 C8 . . 2.4(5)
C5 C6 C7 C8 . . -175.4(3)
C6 C7 C8 C9 . . -1.0(5)
C7 C8 C9 C10 . . -1.0(5)
C8 C9 C10 N2 . . 1.7(5)
C9 C10 N2 C6 . . -0.4(5)
C9 C10 N2 Fe1 . . 177.3(2)
C7 C6 N2 C10 . . -1.6(4)
C5 C6 N2 C10 . . 176.3(3)
C7 C6 N2 Fe1 . . -179.7(2)
C5 C6 N2 Fe1 . . -1.7(3)
C15 N3 C11 C12 . . -1.3(5)
Fe1 N3 C11 C12 . . -178.8(2)
N3 C11 C12 C13 . . 0.1(5)
C11 C12 C13 C14 . . 0.2(5)
C12 C13 C14 C15 . . 0.8(5)
C11 N3 C15 C15 . 2_755 -178.9(3)
Fe1 N3 C15 C15 . 2_755 -1.0(4)
C11 N3 C15 C14 . . 2.2(4)
Fe1 N3 C15 C14 . . -179.9(2)
C13 C14 C15 N3 . . -2.0(5)
C13 C14 C15 C15 . 2_755 179.2(4)
C22 N4 C16 C17 . . -71.3(4)
C28 N4 C16 C17 . . 167.2(3)
K1 N4 C16 C17 . . 47.2(3)
N4 C16 C17 O1 . . -62.5(4)
C16 C17 O1 C18 . . 178.4(3)
C16 C17 O1 K1 . . 44.5(3)
C17 O1 C18 C19 . . 168.5(3)
K1 O1 C18 C19 . . -54.0(3)
O1 C18 C19 O2 . . 66.2(3)
C18 C19 O2 C20 . . 178.2(3)
C18 C19 O2 K1 . . -44.7(3)
C19 O2 C20 C21 . . -169.3(3)
K1 O2 C20 C21 . . 53.8(3)
O2 C20 C21 N5 . . -66.6(4)
C16 N4 C22 C23 . . 165.0(3)
C28 N4 C22 C23 . . -73.7(4)
K1 N4 C22 C23 . . 45.9(3)
N4 C22 C23 O3 . . -66.0(4)
C22 C23 O3 C24 . . -176.0(3)
C22 C23 O3 K1 . . 49.5(3)
C23 O3 C24 C25 . . 176.7(3)
K1 O3 C24 C25 . . -47.4(3)
O3 C24 C25 O4 . . 62.1(4)
C24 C25 O4 C26 . . 176.0(3)
C24 C25 O4 K1 . . -46.1(3)
C25 O4 C26 C27 . . -173.6(3)
K1 O4 C26 C27 . . 49.4(4)
O4 C26 C27 N5 . . -63.2(4)
C16 N4 C28 C29 . . -74.2(4)
C22 N4 C28 C29 . . 164.2(3)
K1 N4 C28 C29 . . 45.5(3)
N4 C28 C29 O5 . . -63.8(4)
C28 C29 O5 C30 . . -176.4(3)
C28 C29 O5 K1 . . 48.3(4)
C29 O5 C30 C31 . . 173.3(3)
K1 O5 C30 C31 . . -49.3(4)
O5 C30 C31 O6 . . 66.5(5)
C30 C31 O6 C32 . . 175.7(3)
C30 C31 O6 K1 . . -48.9(4)
C31 O6 C32 C33 . . -176.6(3)
K1 O6 C32 C33 . . 49.8(4)
O6 C32 C33 N5 . . -63.4(4)
C32 C33 N5 C21 . . 162.2(3)
C32 C33 N5 C27 . . -76.5(4)
C32 C33 N5 K1 . . 43.3(4)
C20 C21 N5 C33 . . -77.4(4)
C20 C21 N5 C27 . . 161.6(3)
C20 C21 N5 K1 . . 43.1(3)
C26 C27 N5 C33 . . 163.9(3)
C26 C27 N5 C21 . . -75.3(4)
C26 C27 N5 K1 . . 42.9(3)
C40 C34 C35 C36 7_656 . 1.4(5)
C34 C35 C36 C37 . . 0.8(5)
C35 C36 C37 C38 . . -1.6(5)
C36 C37 C38 C39 . . -179.3(3)
C36 C37 C38 C40 . 7_656 0.1(5)
C37 C38 C39 C40 . . 177.4(3)
C40 C38 C39 C40 7_656 . -2.0(5)
C38 C39 C40 C34 . 7_656 -178.5(3)
C38 C39 C40 C38 . 7_656 2.0(5)
